data_1555927
loop_
_publ_author_name
'Siva Kumari, A. Leela'
'Siva Reddy, Alla'
'Swamy, K. C. Kumara'

_publ_section_title
;
 Transition Metal-Free Cascade Cyclization of Epoxy-Ynamides: To Go for
 1,3-Oxazines or 1,4-Oxazines?
;
_journal_issue 21
_journal_name_full 'Organic letters'
_journal_page_first 5752
_journal_page_last 5755
_journal_paper_doi 10.1021/acs.orglett.6b03047
_journal_volume 18
_journal_year 2016
_chemical_formula_sum 'C22 H19 N O3 S'
_chemical_formula_weight 377.44
_space_group_IT_number 14
_space_group_name_Hall '-P 2ybc'
_space_group_name_H-M_alt 'P 1 21/c 1'
_symmetry_cell_setting monoclinic
_symmetry_space_group_name_H-M 'P 1 21/c 1'
_atom_sites_solution_hydrogens geom
_atom_sites_solution_primary direct
_atom_sites_solution_secondary difmap
_audit_creation_method SHELXL-97
_cell_angle_alpha 90.00
_cell_angle_beta 108.013(2)
_cell_angle_gamma 90.00
_cell_formula_units_Z 4
_cell_length_a 19.1531(8)
_cell_length_b 7.3529(3)
_cell_length_c 13.8120(6)
_cell_measurement_reflns_used 9065
_cell_measurement_temperature 300(2)
_cell_measurement_theta_max 26.04
_cell_measurement_theta_min 2.24
_cell_volume 1849.82(14)
_computing_cell_refinement 'Bruker SAINT'
_computing_data_collection 'Bruker APEX2'
_computing_data_reduction 'Bruker SAINT'
_computing_molecular_graphics 'Bruker SHELXTL'
_computing_publication_material 'Bruker SHELXTL'
_computing_structure_refinement 'SHELXL-97 (Sheldrick, 1997)'
_computing_structure_solution 'SHELXS-97 (Sheldrick, 1990)'
_diffrn_ambient_temperature 300(2)
_diffrn_measured_fraction_theta_full 0.993
_diffrn_measured_fraction_theta_max 0.993
_diffrn_measurement_device_type 'Bruker APEX-II CCD'
_diffrn_measurement_method '\f and \w scans'
_diffrn_radiation_monochromator graphite
_diffrn_radiation_source 'fine-focus sealed tube'
_diffrn_radiation_type MoK\a
_diffrn_radiation_wavelength 0.71073
_diffrn_reflns_av_R_equivalents 0.0305
_diffrn_reflns_av_sigmaI/netI 0.0150
_diffrn_reflns_limit_h_max 23
_diffrn_reflns_limit_h_min -23
_diffrn_reflns_limit_k_max 9
_diffrn_reflns_limit_k_min -9
_diffrn_reflns_limit_l_max 17
_diffrn_reflns_limit_l_min -17
_diffrn_reflns_number 34475
_diffrn_reflns_theta_full 26.14
_diffrn_reflns_theta_max 26.14
_diffrn_reflns_theta_min 2.24
_exptl_absorpt_coefficient_mu 0.198
_exptl_crystal_colour colorless
_exptl_crystal_density_diffrn 1.355
_exptl_crystal_density_method 'not measured'
_exptl_crystal_description block
_exptl_crystal_F_000 792
_exptl_crystal_size_max 0.24
_exptl_crystal_size_mid 0.18
_exptl_crystal_size_min 0.14
_refine_diff_density_max 0.257
_refine_diff_density_min -0.295
_refine_diff_density_rms 0.031
_refine_ls_extinction_coef 0.041(4)
_refine_ls_extinction_expression Fc^*^=kFc[1+0.001xFc^2^\l^3^/sin(2\q)]^-1/4^
_refine_ls_extinction_method SHELXL
_refine_ls_goodness_of_fit_ref 1.048
_refine_ls_hydrogen_treatment mixed
_refine_ls_matrix_type full
_refine_ls_number_parameters 246
_refine_ls_number_reflns 3662
_refine_ls_number_restraints 0
_refine_ls_restrained_S_all 1.048
_refine_ls_R_factor_all 0.0402
_refine_ls_R_factor_gt 0.0345
_refine_ls_shift/su_max 0.000
_refine_ls_shift/su_mean 0.000
_refine_ls_structure_factor_coef Fsqd
_refine_ls_weighting_details 'calc w=1/[\s^2^(Fo^2^)+(0.0444P)^2^+0.6007P] where P=(Fo^2^+2Fc^2^)/3'
_refine_ls_weighting_scheme calc
_refine_ls_wR_factor_gt 0.0915
_refine_ls_wR_factor_ref 0.0959
_reflns_number_gt 3231
_reflns_number_total 3662
_reflns_threshold_expression >2sigma(I)
_cod_data_source_file ol6b03047_si_002.cif
_cod_data_source_block compound_2o
_cod_depositor_comments
;
The following automatic conversions were performed:

data item '_symmetry_cell_setting' value 'Monoclinic' was changed to
'monoclinic' in accordance with the
/home/saulius/struct/COD-crude-data/automatic-downloads/DataCite-retrospective/ACS/depositions/lib/dictionaries/cif_core.dic
dictionary named 'cif_core.dic' version 2.4.2 last updated on
2011-04-26.

Automatic conversion script
Id: cif_fix_values 6909 2019-04-08 15:41:33Z antanas 
;
_cod_original_cell_volume 1849.82(13)
_cod_original_sg_symbol_H-M P2(1)/c
_cod_database_code 1555927

loop_
_symmetry_equiv_pos_as_xyz
'x, y, z'
'-x, y+1/2, -z+1/2'
'-x, -y, -z'
'x, -y-1/2, z-1/2'

loop_
_atom_site_label
_atom_site_type_symbol
_atom_site_fract_x
_atom_site_fract_y
_atom_site_fract_z
_atom_site_U_iso_or_equiv
_atom_site_adp_type
_atom_site_occupancy
_atom_site_symmetry_multiplicity
_atom_site_calc_flag
_atom_site_refinement_flags
C1 C 0.27069(10) 0.6971(2) 0.54600(15) 0.0573(4) Uani 1 1 d .
H1A H 0.3230 0.7219 0.5695 0.069 Uiso 1 1 calc R
H1B H 0.2489 0.7524 0.5936 0.069 Uiso 1 1 calc R
C2 C 0.23815(10) 0.7774(2) 0.44454(17) 0.0627(5) Uani 1 1 d .
H2 H 0.2327 0.9030 0.4387 0.075 Uiso 1 1 calc R
C3 C 0.21647(9) 0.6771(2) 0.36190(15) 0.0552(4) Uani 1 1 d .
H3 H 0.1912 0.7312 0.3001 0.066 Uiso 1 1 calc R
C4 C 0.27396(7) 0.4217(2) 0.46340(10) 0.0381(3) Uani 1 1 d .
C5 C 0.32352(7) 0.2921(2) 0.47405(10) 0.0386(3) Uani 1 1 d .
H5 H 0.3322 0.2498 0.4153 0.046 Uiso 1 1 calc R
C6 C 0.36610(7) 0.20944(18) 0.57124(10) 0.0352(3) Uani 1 1 d .
C7 C 0.33244(8) 0.1556(2) 0.64102(11) 0.0437(3) Uani 1 1 d .
H7 H 0.2825 0.1771 0.6279 0.052 Uiso 1 1 calc R
C8 C 0.37190(9) 0.0688(2) 0.73157(12) 0.0491(4) Uani 1 1 d .
H8 H 0.3480 0.0326 0.7776 0.059 Uiso 1 1 calc R
C9 C 0.44472(9) 0.0374(2) 0.75236(11) 0.0481(4) Uani 1 1 d .
H9 H 0.4703 -0.0205 0.8128 0.058 Uiso 1 1 calc R
C10 C 0.48243(8) 0.09090(19) 0.68402(11) 0.0398(3) Uani 1 1 d .
C11 C 0.44282(7) 0.17900(17) 0.59184(10) 0.0344(3) Uani 1 1 d .
C12 C 0.48188(8) 0.2374(2) 0.52580(11) 0.0425(3) Uani 1 1 d .
H12 H 0.4571 0.2969 0.4655 0.051 Uiso 1 1 calc R
C13 C 0.55556(9) 0.2074(2) 0.54963(14) 0.0551(4) Uani 1 1 d .
H13 H 0.5805 0.2474 0.5056 0.066 Uiso 1 1 calc R
C14 C 0.59401(9) 0.1173(2) 0.63951(15) 0.0585(5) Uani 1 1 d .
H14 H 0.6441 0.0962 0.6544 0.070 Uiso 1 1 calc R
C15 C 0.55842(9) 0.0606(2) 0.70485(13) 0.0517(4) Uani 1 1 d .
H15 H 0.5845 0.0009 0.7644 0.062 Uiso 1 1 calc R
C16 C 0.09439(8) 0.3381(2) 0.33609(11) 0.0408(3) Uani 1 1 d .
C17 C 0.02982(9) 0.4280(2) 0.28768(13) 0.0534(4) Uani 1 1 d .
H17 H 0.0254 0.4966 0.2295 0.064 Uiso 1 1 calc R
C18 C -0.02822(9) 0.4146(2) 0.32707(16) 0.0607(5) Uani 1 1 d .
H18 H -0.0721 0.4737 0.2941 0.073 Uiso 1 1 calc R
C19 C -0.02265(9) 0.3159(2) 0.41383(14) 0.0541(4) Uani 1 1 d .
C20 C 0.04281(9) 0.2278(2) 0.46130(13) 0.0540(4) Uani 1 1 d .
H20 H 0.0476 0.1610 0.5202 0.065 Uiso 1 1 calc R
C21 C 0.10103(8) 0.2373(2) 0.42294(12) 0.0480(4) Uani 1 1 d .
H21 H 0.1445 0.1762 0.4552 0.058 Uiso 1 1 calc R
C22 C -0.08577(11) 0.3023(3) 0.45628(19) 0.0797(7) Uani 1 1 d .
H22A H -0.1188 0.4023 0.4318 0.120 Uiso 1 1 calc R
H22B H -0.0676 0.3062 0.5293 0.120 Uiso 1 1 calc R
H22C H -0.1113 0.1898 0.4349 0.120 Uiso 1 1 calc R
N1 N 0.23105(6) 0.48711(17) 0.36556(9) 0.0434(3) Uani 1 1 d .
O1 O 0.25881(6) 0.50375(15) 0.54344(8) 0.0473(3) Uani 1 1 d .
O2 O 0.20146(6) 0.17546(17) 0.29507(9) 0.0563(3) Uani 1 1 d .
O3 O 0.14621(7) 0.4445(2) 0.19292(9) 0.0686(4) Uani 1 1 d .
S1 S 0.16898(2) 0.35109(6) 0.28789(3) 0.04558(15) Uani 1 1 d .

loop_
_atom_site_aniso_label
_atom_site_aniso_U_11
_atom_site_aniso_U_22
_atom_site_aniso_U_33
_atom_site_aniso_U_23
_atom_site_aniso_U_13
_atom_site_aniso_U_12
C1 0.0490(9) 0.0476(9) 0.0788(12) -0.0160(9) 0.0245(8) -0.0022(7)
C2 0.0544(10) 0.0388(9) 0.0980(15) 0.0011(9) 0.0278(10) 0.0024(8)
C3 0.0429(9) 0.0470(9) 0.0744(11) 0.0196(8) 0.0160(8) 0.0069(7)
C4 0.0344(7) 0.0397(7) 0.0393(7) 0.0015(6) 0.0102(5) -0.0013(6)
C5 0.0381(7) 0.0414(8) 0.0355(7) -0.0009(6) 0.0102(5) 0.0014(6)
C6 0.0395(7) 0.0309(7) 0.0339(6) -0.0026(5) 0.0093(5) 0.0000(5)
C7 0.0426(8) 0.0439(8) 0.0462(8) -0.0003(6) 0.0163(6) -0.0019(6)
C8 0.0652(10) 0.0456(9) 0.0426(8) 0.0056(7) 0.0255(7) -0.0019(8)
C9 0.0663(10) 0.0386(8) 0.0360(7) 0.0066(6) 0.0107(7) 0.0055(7)
C10 0.0455(8) 0.0298(7) 0.0394(7) -0.0032(6) 0.0064(6) 0.0038(6)
C11 0.0402(7) 0.0283(6) 0.0339(6) -0.0038(5) 0.0102(5) 0.0000(5)
C12 0.0470(8) 0.0409(8) 0.0417(7) -0.0029(6) 0.0167(6) -0.0009(6)
C13 0.0507(9) 0.0550(10) 0.0681(11) -0.0101(8) 0.0309(8) -0.0046(8)
C14 0.0384(8) 0.0537(10) 0.0793(12) -0.0147(9) 0.0123(8) 0.0045(7)
C15 0.0474(9) 0.0435(9) 0.0545(9) -0.0030(7) 0.0014(7) 0.0090(7)
C16 0.0355(7) 0.0406(8) 0.0412(7) -0.0005(6) 0.0043(6) 0.0007(6)
C17 0.0426(8) 0.0503(9) 0.0590(10) 0.0101(8) 0.0037(7) 0.0047(7)
C18 0.0377(8) 0.0504(10) 0.0868(13) -0.0027(9) 0.0090(8) 0.0059(7)
C19 0.0469(9) 0.0457(9) 0.0726(11) -0.0219(8) 0.0227(8) -0.0114(7)
C20 0.0552(10) 0.0560(10) 0.0508(9) -0.0027(8) 0.0163(7) -0.0103(8)
C21 0.0405(8) 0.0507(9) 0.0472(8) 0.0052(7) 0.0055(6) 0.0037(7)
C22 0.0614(12) 0.0777(14) 0.1135(18) -0.0414(13) 0.0467(12) -0.0235(10)
N1 0.0370(6) 0.0430(7) 0.0469(7) 0.0079(5) 0.0080(5) 0.0034(5)
O1 0.0479(6) 0.0469(6) 0.0507(6) -0.0046(5) 0.0207(5) 0.0029(5)
O2 0.0505(7) 0.0592(7) 0.0564(7) -0.0129(6) 0.0126(5) 0.0063(5)
O3 0.0635(8) 0.0973(10) 0.0396(6) 0.0174(6) 0.0079(5) 0.0021(7)
S1 0.0408(2) 0.0562(3) 0.0363(2) 0.00322(16) 0.00690(15) 0.00330(16)

loop_
_atom_type_symbol
_atom_type_description
_atom_type_scat_dispersion_real
_atom_type_scat_dispersion_imag
_atom_type_scat_source
C C 0.0033 0.0016 'International Tables Vol C Tables 4.2.6.8 and 6.1.1.4'
H H 0.0000 0.0000 'International Tables Vol C Tables 4.2.6.8 and 6.1.1.4'
N N 0.0061 0.0033 'International Tables Vol C Tables 4.2.6.8 and 6.1.1.4'
O O 0.0106 0.0060 'International Tables Vol C Tables 4.2.6.8 and 6.1.1.4'
S S 0.1246 0.1234 'International Tables Vol C Tables 4.2.6.8 and 6.1.1.4'

loop_
_geom_angle_atom_site_label_1
_geom_angle_atom_site_label_2
_geom_angle_atom_site_label_3
_geom_angle
O1 C1 C2 110.88(14)
O1 C1 H1A 109.5
C2 C1 H1A 109.5
O1 C1 H1B 109.5
C2 C1 H1B 109.5
H1A C1 H1B 108.1
C3 C2 C1 122.00(16)
C3 C2 H2 119.0
C1 C2 H2 119.0
C2 C3 N1 120.96(16)
C2 C3 H3 119.5
N1 C3 H3 119.5
C5 C4 O1 123.60(13)
C5 C4 N1 122.07(13)
O1 C4 N1 114.33(12)
C4 C5 C6 125.23(13)
C4 C5 H5 117.4
C6 C5 H5 117.4
C7 C6 C11 119.56(13)
C7 C6 C5 120.81(13)
C11 C6 C5 119.60(12)
C6 C7 C8 121.18(14)
C6 C7 H7 119.4
C8 C7 H7 119.4
C9 C8 C7 120.25(14)
C9 C8 H8 119.9
C7 C8 H8 119.9
C8 C9 C10 121.17(14)
C8 C9 H9 119.4
C10 C9 H9 119.4
C9 C10 C15 121.93(14)
C9 C10 C11 119.00(13)
C15 C10 C11 119.07(14)
C12 C11 C10 118.32(13)
C12 C11 C6 122.82(13)
C10 C11 C6 118.84(12)
C13 C12 C11 120.62(15)
C13 C12 H12 119.7
C11 C12 H12 119.7
C12 C13 C14 120.81(16)
C12 C13 H13 119.6
C14 C13 H13 119.6
C15 C14 C13 120.12(15)
C15 C14 H14 119.9
C13 C14 H14 119.9
C14 C15 C10 121.05(15)
C14 C15 H15 119.5
C10 C15 H15 119.5
C17 C16 C21 120.40(15)
C17 C16 S1 120.20(12)
C21 C16 S1 119.40(11)
C16 C17 C18 118.94(16)
C16 C17 H17 120.5
C18 C17 H17 120.5
C19 C18 C17 121.62(16)
C19 C18 H18 119.2
C17 C18 H18 119.2
C18 C19 C20 118.33(15)
C18 C19 C22 121.32(18)
C20 C19 C22 120.35(19)
C21 C20 C19 121.16(16)
C21 C20 H20 119.4
C19 C20 H20 119.4
C20 C21 C16 119.55(15)
C20 C21 H21 120.2
C16 C21 H21 120.2
C19 C22 H22A 109.5
C19 C22 H22B 109.5
H22A C22 H22B 109.5
C19 C22 H22C 109.5
H22A C22 H22C 109.5
H22B C22 H22C 109.5
C3 N1 C4 114.38(13)
C3 N1 S1 118.26(11)
C4 N1 S1 119.58(10)
C4 O1 C1 112.61(12)
O2 S1 O3 120.29(8)
O2 S1 N1 106.87(7)
O3 S1 N1 104.94(8)
O2 S1 C16 108.29(7)
O3 S1 C16 108.79(7)
N1 S1 C16 106.91(7)

loop_
_geom_bond_atom_site_label_1
_geom_bond_atom_site_label_2
_geom_bond_distance
C1 O1 1.438(2)
C1 C2 1.470(3)
C1 H1A 0.9700
C1 H1B 0.9700
C2 C3 1.313(3)
C2 H2 0.9300
C3 N1 1.423(2)
C3 H3 0.9300
C4 C5 1.321(2)
C4 O1 1.3670(17)
C4 N1 1.4304(17)
C5 C6 1.4696(19)
C5 H5 0.9300
C6 C7 1.373(2)
C6 C11 1.4254(19)
C7 C8 1.399(2)
C7 H7 0.9300
C8 C9 1.354(2)
C8 H8 0.9300
C9 C10 1.410(2)
C9 H9 0.9300
C10 C15 1.411(2)
C10 C11 1.4208(19)
C11 C12 1.4137(19)
C12 C13 1.364(2)
C12 H12 0.9300
C13 C14 1.399(3)
C13 H13 0.9300
C14 C15 1.354(3)
C14 H14 0.9300
C15 H15 0.9300
C16 C17 1.379(2)
C16 C21 1.382(2)
C16 S1 1.7554(15)
C17 C18 1.384(2)
C17 H17 0.9300
C18 C19 1.377(3)
C18 H18 0.9300
C19 C20 1.383(2)
C19 C22 1.501(2)
C20 C21 1.376(2)
C20 H20 0.9300
C21 H21 0.9300
C22 H22A 0.9600
C22 H22B 0.9600
C22 H22C 0.9600
N1 S1 1.6660(13)
O2 S1 1.4235(13)
O3 S1 1.4244(12)
